data_4322120
loop_
_publ_author_name
'Jens M\"uller'
'Frank Glah\'e,'
'Eva Freisinger'
'Bernhard Lippert'

_publ_contact_author_address
; Fachbereich Chemie
  Universit\"at Dortmund
  Otto-Hahn-Str. 6
  D-44221 Dortmund
  Germany
;
_publ_contact_author_email lippert@pop.uni-dortmund.de
_publ_contact_author_fax 'Int. code + (231) 755-3797'
_publ_contact_author_name 'Prof. Bernhard Lippert'
_publ_contact_author_phone 'Int. code + (231) 755-3840'
_publ_section_title
;
 A Major, pH-Induced Stereochemical Switch of Pairs of trans-Oriented
 Ligands in Complexes of trans-a2PtII (a = NH3, CH3NH2)
;
_journal_name_full 'Inorganic Chemistry'
_journal_page_first 3160
_journal_page_last 3166
_journal_paper_doi 10.1021/ic990044c
_journal_volume 38
_journal_year 1999
_chemical_formula_sum 'C6 H15 N4 O3 Pt0.5'
_chemical_formula_weight 288.77
_chemical_name_common 'trans-[Pt(NH2CH3)2(1-MeC-N4)2] * 4 H2O'
_chemical_name_systematic
; 
 ? 
;
_space_group_IT_number 2
_symmetry_cell_setting triclinic
_symmetry_space_group_name_Hall '-P 1'
_symmetry_space_group_name_H-M 'P -1'
_atom_sites_solution_hydrogens geom
_atom_sites_solution_primary patterson
_atom_sites_solution_secondary difmap
_audit_creation_method SHELXL-97
_cell_angle_alpha 87.74(3)
_cell_angle_beta 88.04(3)
_cell_angle_gamma 85.92(3)
_cell_formula_units_Z 2
_cell_length_a 7.1040(10)
_cell_length_b 7.549(2)
_cell_length_c 9.209(2)
_cell_measurement_reflns_used 7904
_cell_measurement_temperature 136(2)
_cell_measurement_theta_max 26.25
_cell_measurement_theta_min 2.21
_cell_volume 491.98(18)
_computing_cell_refinement 'DENZO, SCALEPACK (Otwinowski, Minor, 1997)'
_computing_data_collection 'KappaCCD (Nonius BV, Netherlands)'
_computing_data_reduction 'DENZO, SCALEPACK (Otwinowski, Minor, 1997)'
_computing_molecular_graphics 'Siemens SHELXTL-PLUS(VMS)'
_computing_publication_material SHELXL-97
_computing_structure_refinement 'SHELXL-97 (Sheldrick, 1997)'
_computing_structure_solution 'SHELXS-97 (Sheldrick, 1990)'
_diffrn_ambient_temperature 136(2)
_diffrn_detector_area_resol_mean '19 vertical, 18 horizontal'
_diffrn_measured_fraction_theta_full 0.992
_diffrn_measured_fraction_theta_max 0.992
_diffrn_measurement_device_type Enraf-Nonius-KappaCCD
_diffrn_measurement_method
;
764 frames via \w-rotation (\D\w\=1\%) and two times 38s per frame
;
_diffrn_radiation_monochromator graphite
_diffrn_radiation_source 'fine-focus sealed tube'
_diffrn_radiation_type MoK\a
_diffrn_radiation_wavelength 0.71069
_diffrn_reflns_av_R_equivalents 0.063
_diffrn_reflns_av_sigmaI/netI 0.0376
_diffrn_reflns_limit_h_max 8
_diffrn_reflns_limit_h_min 0
_diffrn_reflns_limit_k_max 9
_diffrn_reflns_limit_k_min -9
_diffrn_reflns_limit_l_max 11
_diffrn_reflns_limit_l_min -11
_diffrn_reflns_number 7904
_diffrn_reflns_theta_full 26.25
_diffrn_reflns_theta_max 26.25
_diffrn_reflns_theta_min 2.21
_diffrn_standards_decay_% 0
_diffrn_standards_number none
_exptl_absorpt_coefficient_mu 7.177
_exptl_absorpt_correction_T_max 0.0525
_exptl_absorpt_correction_T_min 0.0245
_exptl_absorpt_correction_type SCALEPACK
_exptl_crystal_colour colourless
_exptl_crystal_density_diffrn 1.949
_exptl_crystal_density_method 'not measured'
_exptl_crystal_description blocks
_exptl_crystal_F_000 284
_exptl_crystal_size_max 1.67
_exptl_crystal_size_mid 0.83
_exptl_crystal_size_min 0.78
_refine_diff_density_max 1.711
_refine_diff_density_min -0.877
_refine_diff_density_rms 0.130
_refine_ls_extinction_method none
_refine_ls_goodness_of_fit_ref 1.031
_refine_ls_hydrogen_treatment mixed
_refine_ls_matrix_type full
_refine_ls_number_parameters 183
_refine_ls_number_reflns 1977
_refine_ls_number_restraints 0
_refine_ls_restrained_S_all 1.031
_refine_ls_R_factor_all 0.0199
_refine_ls_R_factor_gt 0.0199
_refine_ls_shift/su_max 0.000
_refine_ls_shift/su_mean 0.000
_refine_ls_structure_factor_coef Fsqd
_refine_ls_weighting_details 'w=1/[\s^2^(Fo^2^)+(0.0264P)^2^+0.0000P] where P=(Fo^2^+2Fc^2^)/3'
_refine_ls_weighting_scheme calc
_refine_ls_wR_factor_gt 0.0465
_refine_ls_wR_factor_ref 0.0465
_reflns_number_gt 1977
_reflns_number_total 1977
_reflns_threshold_expression >2sigma(I)
_cod_data_source_file ic990044c_3.cif
_cod_data_source_block 4a
_cod_depositor_comments
;
The following automatic conversions were performed:

'_refine_ls_weighting_scheme' value 'calc
w=1/[\s^2^(Fo^2^)+(0.0264P)^2^+0.0000P] where P=(Fo^2^+2Fc^2^)/3' was
changed to 'calc'. New tag '_refine_ls_weighting_details' was
created. The value of the new tag was set to
'w=1/[\s^2^(Fo^2^)+(0.0264P)^2^+0.0000P] where P=(Fo^2^+2Fc^2^)/3'.

Automatic conversion script
Id: cif_fix_values 3143 2015-03-26 13:38:13Z robertas 
;
_cod_original_formula_sum 'C6 H15 N4 O3 Pt0.50'
_cod_database_code 4322120

loop_
_symmetry_equiv_pos_as_xyz
'x, y, z'
'-x, -y, -z'

loop_
_atom_site_label
_atom_site_type_symbol
_atom_site_fract_x
_atom_site_fract_y
_atom_site_fract_z
_atom_site_U_iso_or_equiv
_atom_site_adp_type
_atom_site_occupancy
_atom_site_calc_flag
_atom_site_refinement_flags
_atom_site_disorder_assembly
_atom_site_disorder_group
Pt1 Pt 0.0000 0.0000 0.0000 0.01340(8) Uani 1 d S . .
O2W O 0.1876(4) 0.4220(3) -0.0763(3) 0.0201(6) Uani 1 d . . .
O2C O 0.1384(3) 0.5904(3) 0.2517(3) 0.0182(5) Uani 1 d . . .
N4C N 0.0964(4) -0.0066(4) 0.2034(3) 0.0150(6) Uani 1 d . . .
O1W O 0.4922(5) -0.2665(4) 0.1995(3) 0.0263(6) Uani 1 d . . .
N1 N 0.2221(5) -0.1780(5) -0.0507(3) 0.0169(6) Uani 1 d . . .
N1C N 0.2269(4) 0.4051(4) 0.4415(3) 0.0147(6) Uani 1 d . . .
N3C N 0.1260(4) 0.2939(4) 0.2214(3) 0.0135(6) Uani 1 d . . .
C4C C 0.1452(5) 0.1235(4) 0.2800(4) 0.0138(7) Uani 1 d . . .
C2C C 0.1616(5) 0.4316(5) 0.3014(4) 0.0140(7) Uani 1 d . . .
C6C C 0.2545(5) 0.2346(5) 0.5005(4) 0.0175(7) Uani 1 d . . .
C5C C 0.2147(5) 0.0945(5) 0.4241(4) 0.0180(7) Uani 1 d . . .
C1C C 0.2600(6) 0.5600(5) 0.5265(4) 0.0190(7) Uani 1 d . . .
C1 C 0.3400(6) -0.1412(6) -0.1832(4) 0.0249(8) Uani 1 d . . .
H4C H 0.121(6) -0.110(6) 0.241(5) 0.020 Uiso 1 d . . .
H5C H 0.235(6) -0.014(6) 0.464(5) 0.029(12) Uiso 1 d . . .
H6C H 0.299(6) 0.227(5) 0.591(5) 0.017(10) Uiso 1 d . . .
H1N1 H 0.297(6) -0.190(5) 0.023(5) 0.016(10) Uiso 1 d . . .
H2N1 H 0.178(7) -0.260(7) -0.063(5) 0.034(15) Uiso 1 d . . .
H1C1 H 0.438(6) -0.246(6) -0.192(4) 0.021(10) Uiso 1 d . . .
H2C1 H 0.404(6) -0.025(6) -0.182(5) 0.025(11) Uiso 1 d . . .
H3C1 H 0.257(7) -0.127(7) -0.271(6) 0.043(14) Uiso 1 d . . .
H1W1 H 0.405(8) 0.327(7) -0.164(6) 0.039(14) Uiso 1 d . . .
H2W1 H 0.590(9) 0.327(9) -0.213(7) 0.06(2) Uiso 1 d . . .
H1W2 H 0.097(7) 0.414(6) -0.117(5) 0.028(13) Uiso 1 d . . .
H2W2 H 0.161(6) 0.389(6) 0.012(6) 0.031(12) Uiso 1 d . . .
H1 H 0.368(6) 0.616(6) 0.483(5) 0.024(11) Uiso 1 d . . .
H2 H 0.145(7) 0.637(6) 0.528(5) 0.033(12) Uiso 1 d . . .
H3 H 0.291(6) 0.528(6) 0.625(5) 0.025(11) Uiso 1 d . . .

loop_
_atom_site_aniso_label
_atom_site_aniso_U_11
_atom_site_aniso_U_22
_atom_site_aniso_U_33
_atom_site_aniso_U_23
_atom_site_aniso_U_13
_atom_site_aniso_U_12
Pt1 0.01762(12) 0.01201(11) 0.01084(10) -0.00175(7) -0.00355(7) -0.00072(7)
O2W 0.0191(15) 0.0222(14) 0.0189(13) 0.0031(11) -0.0023(12) -0.0027(11)
O2C 0.0237(13) 0.0130(12) 0.0183(12) 0.0000(10) -0.0036(10) -0.0025(10)
N4C 0.0230(16) 0.0084(14) 0.0134(14) 0.0000(11) -0.0051(12) 0.0026(12)
O1W 0.0226(16) 0.0274(16) 0.0293(15) -0.0036(12) -0.0006(12) -0.0023(13)
N1 0.0187(16) 0.0178(17) 0.0148(15) -0.0036(12) -0.0040(12) -0.0020(13)
N1C 0.0193(15) 0.0124(14) 0.0128(13) -0.0036(11) -0.0029(11) -0.0006(11)
N3C 0.0160(14) 0.0122(14) 0.0128(13) 0.0001(11) -0.0044(11) -0.0021(11)
C4C 0.0136(17) 0.0134(17) 0.0149(15) -0.0028(13) -0.0016(13) -0.0012(13)
C2C 0.0105(16) 0.0177(18) 0.0141(15) -0.0008(13) -0.0004(12) -0.0026(13)
C6C 0.0224(19) 0.0156(18) 0.0145(16) 0.0008(14) -0.0075(14) 0.0010(14)
C5C 0.0254(19) 0.0148(18) 0.0137(16) 0.0029(14) -0.0042(14) -0.0005(15)
C1C 0.022(2) 0.0161(18) 0.0202(18) -0.0067(15) -0.0061(15) -0.0050(16)
C1 0.022(2) 0.025(2) 0.027(2) 0.0000(17) 0.0063(16) -0.0039(17)

loop_
_atom_type_symbol
_atom_type_description
_atom_type_scat_dispersion_real
_atom_type_scat_dispersion_imag
_atom_type_scat_source
C C 0.0033 0.0016 'International Tables Vol C Tables 4.2.6.8 and 6.1.1.4'
H H 0.0000 0.0000 'International Tables Vol C Tables 4.2.6.8 and 6.1.1.4'
N N 0.0061 0.0033 'International Tables Vol C Tables 4.2.6.8 and 6.1.1.4'
O O 0.0106 0.0060 'International Tables Vol C Tables 4.2.6.8 and 6.1.1.4'
Pt Pt -1.7033 8.3905 'International Tables Vol C Tables 4.2.6.8 and 6.1.1.4'

loop_
_geom_angle_atom_site_label_1
_geom_angle_atom_site_label_2
_geom_angle_atom_site_label_3
_geom_angle
_geom_angle_site_symmetry_1
_geom_angle_site_symmetry_3
_geom_angle_publ_flag
N4C Pt1 N4C 180.0 . 2 ?
N4C Pt1 N1 92.69(13) . 2 ?
N4C Pt1 N1 87.31(13) 2 2 ?
N4C Pt1 N1 87.31(13) . . ?
N4C Pt1 N1 92.69(13) 2 . ?
N1 Pt1 N1 180.0 2 . ?
C4C N4C Pt1 129.4(2) . . ?
C1 N1 Pt1 118.4(3) . . ?
C6C N1C C2C 119.8(3) . . ?
C6C N1C C1C 121.0(3) . . ?
C2C N1C C1C 119.2(3) . . ?
C2C N3C C4C 120.1(3) . . ?
N4C C4C N3C 118.8(3) . . ?
N4C C4C C5C 122.1(3) . . ?
N3C C4C C5C 119.1(3) . . ?
O2C C2C N3C 121.3(3) . . ?
O2C C2C N1C 117.6(3) . . ?
N3C C2C N1C 121.1(3) . . ?
C5C C6C N1C 120.4(3) . . ?
C6C C5C C4C 119.4(3) . . ?

loop_
_geom_bond_atom_site_label_1
_geom_bond_atom_site_label_2
_geom_bond_distance
_geom_bond_site_symmetry_2
_geom_bond_publ_flag
Pt1 N4C 2.014(3) . ?
Pt1 N4C 2.014(3) 2 ?
Pt1 N1 2.052(3) 2 ?
Pt1 N1 2.052(3) . ?
O2C C2C 1.268(4) . ?
N4C C4C 1.305(4) . ?
N1 C1 1.485(5) . ?
N1C C6C 1.380(5) . ?
N1C C2C 1.388(4) . ?
N1C C1C 1.469(4) . ?
N3C C2C 1.341(4) . ?
N3C C4C 1.375(4) . ?
C4C C5C 1.436(5) . ?
C6C C5C 1.345(5) . ?

loop_
_geom_torsion_atom_site_label_1
_geom_torsion_atom_site_label_2
_geom_torsion_atom_site_label_3
_geom_torsion_atom_site_label_4
_geom_torsion
_geom_torsion_site_symmetry_1
_geom_torsion_site_symmetry_2
_geom_torsion_site_symmetry_3
_geom_torsion_site_symmetry_4
_geom_torsion_publ_flag
N4C Pt1 N4C C4C 148(100) 2 . . . ?
N1 Pt1 N4C C4C -57.0(3) 2 . . . ?
N1 Pt1 N4C C4C 123.0(3) . . . . ?
N4C Pt1 N1 C1 -131.3(3) . . . . ?
N4C Pt1 N1 C1 48.7(3) 2 . . . ?
N1 Pt1 N1 C1 89(88) 2 . . . ?
Pt1 N4C C4C N3C 2.3(5) . . . . ?
Pt1 N4C C4C C5C -178.9(3) . . . . ?
C2C N3C C4C N4C 175.1(3) . . . . ?
C2C N3C C4C C5C -3.7(5) . . . . ?
C4C N3C C2C O2C -177.4(3) . . . . ?
C4C N3C C2C N1C 3.1(5) . . . . ?
C6C N1C C2C O2C -180.0(3) . . . . ?
C1C N1C C2C O2C 1.9(5) . . . . ?
C6C N1C C2C N3C -0.5(5) . . . . ?
C1C N1C C2C N3C -178.6(3) . . . . ?
C2C N1C C6C C5C -1.4(5) . . . . ?
C1C N1C C6C C5C 176.7(3) . . . . ?
N1C C6C C5C C4C 0.7(5) . . . . ?
N4C C4C C5C C6C -176.9(3) . . . . ?
N3C C4C C5C C6C 1.8(5) . . . . ?
